data_7716269
loop_
_publ_author_name
'Bhattacharjee, Sudip'
'Chakraborty, Tonmoy'
'Banerjee, Soumadip'
'Das, Abhijit K.'
'Bhaumik, Asim'

_publ_section_title
;
 Construction of a series of pH stable Ca-based MOFs, their CO<sub>2</sub>
 adsorption and catalytic activity.
;
_journal_issue 26
_journal_name_full 'Dalton transactions (Cambridge, England : 2003)'
_journal_page_first 11120
_journal_page_last 11132
_journal_paper_doi 10.1039/d4dt01150c
_journal_volume 53
_journal_year 2024
_chemical_formula_moiety 'C15.005 H13.13 Ca N0.984 O5'
_chemical_formula_sum 'C15.01 H13.13 Ca N0.99 O5'
_chemical_formula_weight 327.32
_space_group_crystal_system orthorhombic
_space_group_IT_number 19
_space_group_name_Hall 'P 2ac 2ab'
_space_group_name_H-M_alt 'P 21 21 21'
_atom_sites_solution_hydrogens geom
_atom_sites_solution_primary iterative
_audit_creation_date 2022-11-12
_audit_creation_method
;
Olex2 1.5
(compiled 2022.04.07 svn.rca3783a0 for OlexSys, GUI svn.r6498)
;
_audit_update_record
;
2023-07-26 deposited with the CCDC.	2024-05-28 downloaded from the CCDC.
;
_cell_angle_alpha 90
_cell_angle_beta 90
_cell_angle_gamma 90
_cell_formula_units_Z 4
_cell_length_a 6.6525(13)
_cell_length_b 14.409(3)
_cell_length_c 14.878(4)
_cell_measurement_reflns_used 5556
_cell_measurement_temperature 144.95
_cell_measurement_theta_max 27.48
_cell_measurement_theta_min 2.74
_cell_volume 1426.1(6)
_computing_cell_refinement 'SAINT V8.38A (Bruker, 2018)'
_computing_data_reduction 'SAINT V8.38A (Bruker, 2018)'
_computing_molecular_graphics 'Olex2 1.5 (Dolomanov et al., 2009)'
_computing_publication_material 'Olex2 1.5 (Dolomanov et al., 2009)'
_computing_structure_refinement 'XL  (Sheldrick, 2008)'
_computing_structure_solution 'olex2.solve 1.5 (Bourhis et al., 2015)'
_diffrn_ambient_temperature 144.95
_diffrn_detector 'Bruker APEX2 area detector'
_diffrn_detector_area_resol_mean 7.9
_diffrn_detector_type 'CCD area detector'
_diffrn_measured_fraction_theta_full 0.995
_diffrn_measured_fraction_theta_max 0.995
_diffrn_measurement_device 'three-circle diffractometer'
_diffrn_measurement_device_type 'Bruker SMART APEX2 area detector'
_diffrn_measurement_method '\w and \f scans'
_diffrn_radiation_monochromator 'mirror optics'
_diffrn_radiation_probe x-ray
_diffrn_radiation_type MoK\a
_diffrn_radiation_wavelength 0.71073
_diffrn_reflns_av_R_equivalents 0.0660
_diffrn_reflns_av_unetI/netI 0.0444
_diffrn_reflns_Laue_measured_fraction_full 0.995
_diffrn_reflns_Laue_measured_fraction_max 0.995
_diffrn_reflns_limit_h_max 7
_diffrn_reflns_limit_h_min -7
_diffrn_reflns_limit_k_max 17
_diffrn_reflns_limit_k_min -14
_diffrn_reflns_limit_l_max 17
_diffrn_reflns_limit_l_min -17
_diffrn_reflns_number 13214
_diffrn_reflns_point_group_measured_fraction_full 0.997
_diffrn_reflns_point_group_measured_fraction_max 0.997
_diffrn_reflns_theta_full 25.000
_diffrn_reflns_theta_max 25.000
_diffrn_reflns_theta_min 2.827
_diffrn_source 'microfocus sealed X-ray tube'
_diffrn_source_current 1.0
_diffrn_source_power 0.05
_diffrn_source_type 'Incoatec I\ms'
_diffrn_source_voltage 50.0
_diffrn_standards_number 0
_exptl_absorpt_coefficient_mu 0.463
_exptl_absorpt_correction_T_max 0.7456
_exptl_absorpt_correction_T_min 0.5081
_exptl_absorpt_correction_type multi-scan
_exptl_absorpt_process_details
;
SADABS-2016/2 (Bruker,2016/2) was used for absorption correction.
wR2(int) was 0.1206 before and 0.0765 after correction.
The Ratio of minimum to maximum transmission is 0.6815.
The \l/2 correction factor is Not present.
;
_exptl_crystal_colour 'clear white'
_exptl_crystal_colour_lustre clear
_exptl_crystal_colour_primary white
_exptl_crystal_density_diffrn 1.524
_exptl_crystal_description needle
_exptl_crystal_F_000 680
_exptl_crystal_size_max 0.4
_exptl_crystal_size_mid 0.3
_exptl_crystal_size_min 0.2
_refine_diff_density_max 0.198
_refine_diff_density_min -0.307
_refine_diff_density_rms 0.050
_refine_ls_abs_structure_details
;
 Flack x determined using 878 quotients [(I+)-(I-)]/[(I+)+(I-)]
 (Parsons, Flack and Wagner, Acta Cryst. B69 (2013) 249-259).
;
_refine_ls_abs_structure_Flack 0.40(2)
_refine_ls_extinction_method none
_refine_ls_goodness_of_fit_ref 1.044
_refine_ls_hydrogen_treatment constr
_refine_ls_matrix_type full
_refine_ls_number_parameters 235
_refine_ls_number_reflns 2492
_refine_ls_number_restraints 0
_refine_ls_restrained_S_all 1.044
_refine_ls_R_factor_all 0.0395
_refine_ls_R_factor_gt 0.0313
_refine_ls_shift/su_max 0.001
_refine_ls_shift/su_mean 0.000
_refine_ls_structure_factor_coef Fsqd
_refine_ls_weighting_details 'w=1/[\s^2^(Fo^2^)+(0.0252P)^2^+0.6224P] where P=(Fo^2^+2Fc^2^)/3'
_refine_ls_weighting_scheme calc
_refine_ls_wR_factor_gt 0.0687
_refine_ls_wR_factor_ref 0.0735
_reflns_Friedel_coverage 0.710
_reflns_Friedel_fraction_full 1.000
_reflns_Friedel_fraction_max 1.000
_reflns_number_gt 2256
_reflns_number_total 2492
_reflns_threshold_expression 'I > 2\s(I)'
_cod_data_source_file d4dt01150c2.cif
_cod_data_source_block mo_ab050722_0m_a
_cod_depositor_comments 'Adding full bibliography for 7716268--7716271.cif.'
_cod_original_cell_volume 1426.2(5)
_cod_database_code 7716269
_shelx_shelxl_version_number 2016/6
_shelx_space_group_comment
;
The symmetry employed for this shelxl refinement is uniquely defined
by the following loop, which should always be used as a source of
symmetry information in preference to the above space-group names.
They are only intended as comments.
;
_shelx_estimated_absorpt_t_max 0.913
_shelx_estimated_absorpt_t_min 0.836
_olex2_refinement_description
;
1. Fixed Uiso
 At 1.2 times of:
  All C(H) groups
 At 1.5 times of:
  All C(H,H,H) groups, All C(H,H,H,H,H,H) groups
2. Uiso/Uaniso restraints and constraints
Uanis(C13B) = Uanis(C13A)
3. Others
 Sof(C13A)=Sof(H13A)=FVAR(1)
 Sof(C14A)=Sof(H14a)=Sof(H14b)=Sof(H14c)=FVAR(2)
 Sof(C14B)=Sof(H14d)=Sof(H14e)=Sof(H14f)=FVAR(3)
 Sof(C13B)=Sof(H13B)=FVAR(4)
4.a Aromatic/amide H refined with riding coordinates:
 C11(H11), C10(H10), C4(H4), C7(H7), C6(H6), C5(H5), C13A(H13A), C13B(H13B)
4.b Idealised Me refined as rotating group:
 C15(H15a,H15b,H15c), C15(H15d,H15e,H15f), C14A(H14a,H14b,H14c), C14B(H14d,
 H14e,H14f)
;
_olex2_submission_special_instructions 'No special instructions were received'

loop_
_space_group_symop_operation_xyz
'x, y, z'
'-x+1/2, -y, z+1/2'
'-x, y+1/2, -z+1/2'
'x+1/2, -y+1/2, -z'

loop_
_atom_site_label
_atom_site_type_symbol
_atom_site_fract_x
_atom_site_fract_y
_atom_site_fract_z
_atom_site_U_iso_or_equiv
_atom_site_adp_type
_atom_site_occupancy
_atom_site_site_symmetry_order
_atom_site_calc_flag
_atom_site_refinement_flags_posn
_atom_site_refinement_flags_adp
_atom_site_refinement_flags_occupancy
_atom_site_disorder_assembly
_atom_site_disorder_group
Ca1 Ca 0.36124(10) 0.69587(4) 0.54234(4) 0.01422(17) Uani 1 1 d . . . . .
O2 O 0.7824(3) 0.29494(15) 0.07854(15) 0.0169(5) Uani 1 1 d . . . . .
O1 O 0.4943(3) 0.34517(15) 0.02218(15) 0.0182(5) Uani 1 1 d . . . . .
O4 O 0.4906(4) 0.60672(17) 0.42504(16) 0.0279(6) Uani 1 1 d . . . . .
O3 O 0.7086(4) 0.70271(18) 0.35810(16) 0.0263(6) Uani 1 1 d . . . . .
O5 O 0.3636(5) 0.5812(2) 0.6479(2) 0.0414(8) Uani 1 1 d . . . . .
C8 C 0.6257(6) 0.5922(2) 0.1911(2) 0.0182(7) Uani 1 1 d . . . . .
C2 C 0.6354(5) 0.4278(2) 0.1462(2) 0.0154(7) Uani 1 1 d . . . . .
C3 C 0.6274(6) 0.5236(2) 0.1224(2) 0.0183(7) Uani 1 1 d . . . . .
C1 C 0.6380(5) 0.3517(2) 0.0775(2) 0.0151(7) Uani 1 1 d . . . . .
C9 C 0.6172(5) 0.5633(2) 0.2828(2) 0.0196(7) Uani 1 1 d . . . . .
C11 C 0.6361(6) 0.4027(2) 0.2344(2) 0.0250(8) Uani 1 1 d . . . . .
H11 H 0.648021 0.339094 0.250280 0.030 Uiso 1 1 calc R U . . .
C10 C 0.6193(7) 0.4706(2) 0.3023(2) 0.0272(9) Uani 1 1 d . . . . .
H10 H 0.609130 0.451374 0.363196 0.033 Uiso 1 1 calc R U . . .
C12 C 0.6038(5) 0.6299(2) 0.3611(2) 0.0222(8) Uani 1 1 d . . . . .
C4 C 0.6262(7) 0.5524(2) 0.0314(3) 0.0359(10) Uani 1 1 d . . . . .
H4 H 0.626341 0.506947 -0.014823 0.043 Uiso 1 1 calc R U . . .
C7 C 0.6283(6) 0.6873(2) 0.1650(2) 0.0271(8) Uani 1 1 d . . . . .
H7 H 0.631138 0.734069 0.209937 0.033 Uiso 1 1 calc R U . . .
C15 C 0.3703(8) 0.3577(3) 0.7531(4) 0.0459(12) Uani 1 1 d . . . . .
H15A H 0.490349 0.339836 0.787218 0.069 Uiso 0.35(12) 1 calc R U . A -2
H15B H 0.372108 0.326976 0.694377 0.069 Uiso 0.49(9) 1 calc R U . A -2
H15C H 0.249808 0.338770 0.786295 0.069 Uiso 0.58(11) 1 calc R U . A -2
H15D H 0.365817 0.381187 0.814922 0.069 Uiso 0.46(9) 1 calc R U . B -1
H15E H 0.491626 0.320011 0.744959 0.069 Uiso 0.65(10) 1 calc R U . B -1
H15F H 0.251183 0.319500 0.741620 0.069 Uiso 0.56(11) 1 calc R U . B -1
C6 C 0.6267(9) 0.7121(3) 0.0772(3) 0.0494(12) Uani 1 1 d . . . . .
H6 H 0.626864 0.775958 0.061413 0.059 Uiso 1 1 calc R U . . .
N1B N 0.369(2) 0.4543(17) 0.741(3) 0.020(7) Uani 0.32(6) 1 d . . . C -2
C5 C 0.6248(10) 0.6442(3) 0.0088(3) 0.0608(15) Uani 1 1 d . . . . .
H5 H 0.622570 0.662299 -0.052554 0.073 Uiso 1 1 calc R U . . .
C13A C 0.3644(15) 0.4895(9) 0.6550(8) 0.028(2) Uani 0.440(15) 1 d . . P C -1
H13A H 0.347694 0.467462 0.595313 0.034 Uiso 0.440(15) 1 calc R U P C -1
C14A C 0.3774(12) 0.4027(6) 0.5949(5) 0.038(3) Uani 0.557(12) 1 d . . P C -1
H14A H 0.478611 0.353843 0.587562 0.056 Uiso 0.557(12) 1 calc R U P C -1
H14B H 0.411049 0.455337 0.556018 0.056 Uiso 0.557(12) 1 calc R U P C -1
H14C H 0.244910 0.378391 0.578330 0.056 Uiso 0.557(12) 1 calc R U P C -1
C14B C 0.3790(15) 0.5091(8) 0.8145(7) 0.052(4) Uani 0.465(13) 1 d . . P C -2
H14D H 0.258093 0.500476 0.851113 0.077 Uiso 0.465(13) 1 calc R U P C -2
H14E H 0.388606 0.574198 0.795739 0.077 Uiso 0.465(13) 1 calc R U P C -2
H14F H 0.498025 0.492558 0.849816 0.077 Uiso 0.465(13) 1 calc R U P C -2
C13B C 0.3647(12) 0.5201(6) 0.7071(6) 0.028(2) Uani 0.543(14) 1 d . . P C -2
H13B H 0.356190 0.559201 0.758332 0.034 Uiso 0.543(14) 1 calc R U P C -2
N1A N 0.3739(10) 0.4342(8) 0.692(2) 0.040(6) Uani 0.66(6) 1 d . . . C -1

loop_
_atom_site_aniso_label
_atom_site_aniso_U_11
_atom_site_aniso_U_22
_atom_site_aniso_U_33
_atom_site_aniso_U_23
_atom_site_aniso_U_13
_atom_site_aniso_U_12
Ca1 0.0146(3) 0.0144(3) 0.0137(3) 0.0002(3) 0.0011(3) 0.0007(3)
O2 0.0142(11) 0.0169(12) 0.0195(11) -0.0039(10) 0.0008(9) 0.0013(10)
O1 0.0160(12) 0.0191(12) 0.0195(13) -0.0034(10) -0.0014(10) -0.0006(10)
O4 0.0324(15) 0.0300(14) 0.0214(14) -0.0085(12) 0.0041(13) 0.0044(12)
O3 0.0285(14) 0.0242(14) 0.0261(13) -0.0097(12) -0.0039(11) -0.0021(13)
O5 0.0212(14) 0.0482(18) 0.0549(18) 0.0345(15) 0.0010(16) -0.0006(16)
C8 0.0129(16) 0.0199(17) 0.0216(18) -0.0036(14) 0.0004(16) 0.0035(16)
C2 0.0087(15) 0.0184(17) 0.0192(17) -0.0032(13) 0.0000(16) 0.0007(16)
C3 0.0168(17) 0.0201(17) 0.0179(17) -0.0028(14) 0.0013(16) 0.0007(17)
C1 0.0146(16) 0.0155(16) 0.0152(15) 0.0001(13) 0.0034(16) -0.0019(16)
C9 0.0165(18) 0.0218(17) 0.0205(17) -0.0055(15) -0.0018(16) 0.0022(16)
C11 0.037(2) 0.0167(17) 0.0218(18) -0.0012(14) 0.000(2) 0.0024(19)
C10 0.043(2) 0.0228(18) 0.0155(17) -0.0021(14) 0.0020(19) 0.005(2)
C12 0.021(2) 0.0239(19) 0.0215(19) -0.0061(15) -0.0057(17) 0.0055(16)
C4 0.065(3) 0.0217(18) 0.0206(19) -0.0022(16) 0.002(2) 0.004(2)
C7 0.038(2) 0.0175(17) 0.0262(18) -0.0042(15) 0.0002(18) 0.000(2)
C15 0.025(2) 0.042(3) 0.070(3) 0.035(2) 0.004(3) 0.001(2)
C6 0.094(4) 0.019(2) 0.035(2) 0.0034(17) 0.005(3) 0.001(3)
N1B 0.015(5) 0.033(9) 0.013(15) 0.016(9) 0.003(6) -0.003(5)
C5 0.133(5) 0.027(2) 0.023(2) 0.0003(18) 0.008(3) 0.005(3)
C13A 0.013(3) 0.040(6) 0.031(5) 0.011(4) 0.001(4) -0.002(3)
C14A 0.031(4) 0.046(5) 0.036(5) -0.005(3) 0.002(4) 0.001(4)
C14B 0.022(5) 0.087(9) 0.046(7) 0.010(6) -0.004(5) -0.017(6)
C13B 0.013(3) 0.040(6) 0.031(5) 0.011(4) 0.001(4) -0.002(3)
N1A 0.021(3) 0.031(5) 0.067(17) 0.023(6) 0.005(4) 0.000(3)

loop_
_atom_type_symbol
_atom_type_description
_atom_type_scat_dispersion_real
_atom_type_scat_dispersion_imag
_atom_type_scat_source
C C 0.0033 0.0016 'International Tables Vol C Tables 4.2.6.8 and 6.1.1.4'
H H 0.0000 0.0000 'International Tables Vol C Tables 4.2.6.8 and 6.1.1.4'
Ca Ca 0.2262 0.3064 'International Tables Vol C Tables 4.2.6.8 and 6.1.1.4'
N N 0.0061 0.0033 'International Tables Vol C Tables 4.2.6.8 and 6.1.1.4'
O O 0.0106 0.0060 'International Tables Vol C Tables 4.2.6.8 and 6.1.1.4'

loop_
_geom_angle_atom_site_label_1
_geom_angle_atom_site_label_2
_geom_angle_atom_site_label_3
_geom_angle
_geom_angle_site_symmetry_1
_geom_angle_site_symmetry_3
_geom_angle_publ_flag
Ca1 Ca1 Ca1 117.83(3) 4_566 4_466 ?
O2 Ca1 Ca1 37.43(5) 3_655 4_466 ?
O2 Ca1 Ca1 38.37(5) 2_665 4_566 ?
O2 Ca1 Ca1 152.11(6) 2_665 4_466 ?
O2 Ca1 Ca1 82.18(6) 3_655 4_566 ?
O2 Ca1 O2 120.19(7) 2_665 3_655 ?
O2 Ca1 O1 70.71(7) 2_665 3_655 ?
O2 Ca1 O1 52.19(7) 3_655 3_655 ?
O2 Ca1 O1 167.87(8) 2_665 2_565 ?
O2 Ca1 C1 95.34(9) 2_665 3_655 ?
O2 Ca1 C1 26.04(9) 3_655 3_655 ?
O1 Ca1 Ca1 82.04(6) 3_655 4_466 ?
O1 Ca1 Ca1 39.87(5) 2_565 4_466 ?
O1 Ca1 Ca1 151.85(6) 2_565 4_566 ?
O1 Ca1 Ca1 38.23(5) 3_655 4_566 ?
O1 Ca1 O2 71.34(7) 2_565 3_655 ?
O1 Ca1 O1 121.41(7) 2_565 3_655 ?
O1 Ca1 C1 26.16(8) 3_655 3_655 ?
O1 Ca1 C1 96.57(9) 2_565 3_655 ?
O4 Ca1 Ca1 70.26(7) . 4_566 ?
O4 Ca1 Ca1 107.14(7) . 4_466 ?
O4 Ca1 O2 80.56(9) . 2_665 ?
O4 Ca1 O2 85.23(9) . 3_655 ?
O4 Ca1 O1 97.55(9) . 2_565 ?
O4 Ca1 O1 92.52(8) . 3_655 ?
O4 Ca1 C1 88.03(9) . 3_655 ?
O3 Ca1 Ca1 65.06(6) 4_466 4_466 ?
O3 Ca1 Ca1 109.25(7) 4_466 4_566 ?
O3 Ca1 O2 86.09(8) 4_466 3_655 ?
O3 Ca1 O2 104.55(9) 4_466 2_665 ?
O3 Ca1 O1 82.73(9) 4_466 3_655 ?
O3 Ca1 O1 78.91(8) 4_466 2_565 ?
O3 Ca1 O4 171.29(9) 4_466 . ?
O3 Ca1 C1 84.50(9) 4_466 3_655 ?
O5 Ca1 Ca1 121.36(8) . 4_466 ?
O5 Ca1 Ca1 120.59(8) . 4_566 ?
O5 Ca1 O2 156.46(10) . 3_655 ?
O5 Ca1 O2 83.14(9) . 2_665 ?
O5 Ca1 O1 150.49(10) . 3_655 ?
O5 Ca1 O1 85.18(10) . 2_565 ?
O5 Ca1 O4 96.52(10) . . ?
O5 Ca1 O3 91.14(11) . 4_466 ?
O5 Ca1 C1 174.88(11) . 3_655 ?
C1 Ca1 Ca1 59.02(8) 3_655 4_466 ?
C1 Ca1 Ca1 58.82(8) 3_655 4_566 ?
Ca1 O2 Ca1 104.20(8) 2_664 3_645 ?
C1 O2 Ca1 134.7(2) . 2_664 ?
C1 O2 Ca1 94.05(19) . 3_645 ?
Ca1 O1 Ca1 101.90(8) 2_564 3_645 ?
C1 O1 Ca1 131.8(2) . 2_564 ?
C1 O1 Ca1 91.32(18) . 3_645 ?
C12 O4 Ca1 129.8(2) . . ?
C12 O3 Ca1 138.2(2) . 4_566 ?
C13A O5 Ca1 141.1(6) . . ?
C13B O5 Ca1 178.5(5) . . ?
C3 C8 C9 119.0(3) . . ?
C3 C8 C7 118.2(3) . . ?
C7 C8 C9 122.8(3) . . ?
C3 C2 C1 122.6(3) . . ?
C11 C2 C3 119.8(3) . . ?
C11 C2 C1 117.6(3) . . ?
C8 C3 C2 119.6(3) . . ?
C4 C3 C8 118.9(3) . . ?
C4 C3 C2 121.5(3) . . ?
O2 C1 Ca1 59.91(16) . 3_645 ?
O2 C1 O1 122.4(3) . . ?
O2 C1 C2 118.3(3) . . ?
O1 C1 Ca1 62.51(16) . 3_645 ?
O1 C1 C2 119.3(3) . . ?
C2 C1 Ca1 175.4(2) . 3_645 ?
C8 C9 C12 123.6(3) . . ?
C10 C9 C8 119.2(3) . . ?
C10 C9 C12 117.2(3) . . ?
C2 C11 H11 119.8 . . ?
C2 C11 C10 120.4(3) . . ?
C10 C11 H11 119.8 . . ?
C9 C10 C11 121.8(3) . . ?
C9 C10 H10 119.1 . . ?
C11 C10 H10 119.1 . . ?
O4 C12 O3 125.4(3) . . ?
O4 C12 C9 116.7(3) . . ?
O3 C12 C9 117.9(3) . . ?
C3 C4 H4 119.3 . . ?
C5 C4 C3 121.3(3) . . ?
C5 C4 H4 119.3 . . ?
C8 C7 H7 119.4 . . ?
C6 C7 C8 121.1(3) . . ?
C6 C7 H7 119.4 . . ?
H15A C15 H15B 109.5 . . ?
H15A C15 H15C 109.5 . . ?
H15B C15 H15C 109.5 . . ?
H15D C15 H15E 109.5 . . ?
H15D C15 H15F 109.5 . . ?
H15E C15 H15F 109.5 . . ?
N1B C15 H15A 109.5 . . ?
N1B C15 H15B 109.5 . . ?
N1B C15 H15C 109.5 . . ?
N1A C15 H15D 109.5 . . ?
N1A C15 H15E 109.5 . . ?
N1A C15 H15F 109.5 . . ?
C7 C6 H6 119.6 . . ?
C7 C6 C5 120.8(4) . . ?
C5 C6 H6 119.6 . . ?
C14B N1B C15 118(2) . . ?
C13B N1B C15 159(4) . . ?
C13B N1B C14B 82(2) . . ?
C4 C5 C6 119.6(4) . . ?
C4 C5 H5 120.2 . . ?
C6 C5 H5 120.2 . . ?
O5 C13A H13A 105.0 . . ?
N1A C13A O5 150(2) . . ?
N1A C13A H13A 105.0 . . ?
H14A C14A H14B 109.5 . . ?
H14A C14A H14C 109.5 . . ?
H14B C14A H14C 109.5 . . ?
N1A C14A H14A 109.5 . . ?
N1A C14A H14B 109.5 . . ?
N1A C14A H14C 109.5 . . ?
N1B C14B H14D 109.5 . . ?
N1B C14B H14E 109.5 . . ?
N1B C14B H14F 109.5 . . ?
H14D C14B H14E 109.5 . . ?
H14D C14B H14F 109.5 . . ?
H14E C14B H14F 109.5 . . ?
O5 C13B H13B 98.5 . . ?
N1B C13B O5 163(3) . . ?
N1B C13B H13B 98.5 . . ?
C15 N1A C14A 112.2(14) . . ?
C13A N1A C15 173(3) . . ?
C13A N1A C14A 73(2) . . ?

loop_
_geom_bond_atom_site_label_1
_geom_bond_atom_site_label_2
_geom_bond_distance
_geom_bond_site_symmetry_2
_geom_bond_publ_flag
Ca1 Ca1 3.8839(9) 4_566 ?
Ca1 Ca1 3.8839(9) 4_466 ?
Ca1 O2 2.487(2) 3_655 ?
Ca1 O2 2.435(2) 2_665 ?
Ca1 O1 2.456(2) 2_565 ?
Ca1 O1 2.544(2) 3_655 ?
Ca1 O4 2.332(2) . ?
Ca1 O3 2.315(2) 4_466 ?
Ca1 O5 2.280(3) . ?
Ca1 C1 2.867(3) 3_655 ?
O2 C1 1.262(4) . ?
O1 C1 1.265(4) . ?
O4 C12 1.258(4) . ?
O3 C12 1.260(4) . ?
O5 C13A 1.325(13) . ?
O5 C13B 1.246(9) . ?
C8 C3 1.423(4) . ?
C8 C9 1.428(5) . ?
C8 C7 1.423(5) . ?
C2 C3 1.426(4) . ?
C2 C1 1.499(4) . ?
C2 C11 1.361(5) . ?
C3 C4 1.415(5) . ?
C9 C10 1.366(5) . ?
C9 C12 1.513(5) . ?
C11 H11 0.9500 . ?
C11 C10 1.411(5) . ?
C10 H10 0.9500 . ?
C4 H4 0.9500 . ?
C4 C5 1.365(5) . ?
C7 H7 0.9500 . ?
C7 C6 1.355(5) . ?
C15 H15A 0.9800 . ?
C15 H15B 0.9800 . ?
C15 H15C 0.9800 . ?
C15 H15D 0.9800 . ?
C15 H15E 0.9800 . ?
C15 H15F 0.9800 . ?
C15 N1B 1.40(2) . ?
C15 N1A 1.434(16) . ?
C6 H6 0.9500 . ?
C6 C5 1.411(6) . ?
N1B C14B 1.35(5) . ?
N1B C13B 1.074(13) . ?
C5 H5 0.9500 . ?
C13A H13A 0.9500 . ?
C13A N1A 0.967(15) . ?
C14A H14A 0.9800 . ?
C14A H14B 0.9800 . ?
C14A H14C 0.9800 . ?
C14A N1A 1.51(4) . ?
C14B H14D 0.9800 . ?
C14B H14E 0.9800 . ?
C14B H14F 0.9800 . ?
C13B H13B 0.9500 . ?

loop_
_geom_torsion_atom_site_label_1
_geom_torsion_atom_site_label_2
_geom_torsion_atom_site_label_3
_geom_torsion_atom_site_label_4
_geom_torsion
_geom_torsion_site_symmetry_1
_geom_torsion_site_symmetry_2
_geom_torsion_site_symmetry_3
_geom_torsion_site_symmetry_4
_geom_torsion_publ_flag
Ca1 O2 C1 Ca1 114.6(2) 2_664 . . 3_645 ?
Ca1 O2 C1 O1 111.5(3) 2_664 . . . ?
Ca1 O2 C1 O1 -3.1(3) 3_645 . . . ?
Ca1 O2 C1 C2 175.1(3) 3_645 . . . ?
Ca1 O2 C1 C2 -70.3(4) 2_664 . . . ?
Ca1 O1 C1 Ca1 107.3(2) 2_564 . . 3_645 ?
Ca1 O1 C1 O2 3.0(3) 3_645 . . . ?
Ca1 O1 C1 O2 110.3(3) 2_564 . . . ?
Ca1 O1 C1 C2 -175.2(3) 3_645 . . . ?
Ca1 O1 C1 C2 -67.9(4) 2_564 . . . ?
Ca1 O4 C12 O3 17.1(5) . . . . ?
Ca1 O4 C12 C9 -164.3(2) . . . . ?
Ca1 O3 C12 O4 26.9(6) 4_566 . . . ?
Ca1 O3 C12 C9 -151.7(2) 4_566 . . . ?
Ca1 O5 C13A N1A 173.3(18) . . . . ?
O5 C13A N1A C14A -172(2) . . . . ?
C8 C3 C4 C5 0.4(7) . . . . ?
C8 C9 C10 C11 2.1(7) . . . . ?
C8 C9 C12 O4 140.6(4) . . . . ?
C8 C9 C12 O3 -40.7(5) . . . . ?
C8 C7 C6 C5 -0.7(8) . . . . ?
C2 C3 C4 C5 -178.0(5) . . . . ?
C2 C11 C10 C9 -5.1(7) . . . . ?
C3 C8 C9 C10 2.7(6) . . . . ?
C3 C8 C9 C12 -176.7(3) . . . . ?
C3 C8 C7 C6 1.8(6) . . . . ?
C3 C2 C1 O2 123.0(4) . . . . ?
C3 C2 C1 O1 -58.8(5) . . . . ?
C3 C2 C11 C10 3.1(6) . . . . ?
C3 C4 C5 C6 0.7(9) . . . . ?
C1 C2 C3 C8 -179.9(4) . . . . ?
C1 C2 C3 C4 -1.5(6) . . . . ?
C1 C2 C11 C10 -175.5(4) . . . . ?
C9 C8 C3 C2 -4.5(5) . . . . ?
C9 C8 C3 C4 177.0(4) . . . . ?
C9 C8 C7 C6 -176.8(4) . . . . ?
C11 C2 C3 C8 1.7(6) . . . . ?
C11 C2 C3 C4 -179.9(4) . . . . ?
C11 C2 C1 O2 -58.5(5) . . . . ?
C11 C2 C1 O1 119.7(4) . . . . ?
C10 C9 C12 O4 -38.8(5) . . . . ?
C10 C9 C12 O3 139.9(4) . . . . ?
C12 C9 C10 C11 -178.5(4) . . . . ?
C7 C8 C3 C2 176.8(4) . . . . ?
C7 C8 C3 C4 -1.6(6) . . . . ?
C7 C8 C9 C10 -178.7(4) . . . . ?
C7 C8 C9 C12 1.9(6) . . . . ?
C7 C6 C5 C4 -0.5(9) . . . . ?
C15 N1B C13B O5 -6(7) . . . . ?
C14B N1B C13B O5 174(3) . . . . ?
